data_2313041
loop_
_publ_author_name
'Nguyen, Vinh T.'
'Gogolski, Jarrod M.'
'Mills, Matthew S.'
'Rai, Binod K.'

_publ_section_title
;
 Diadochic single crystal of an erbium-neodymium nitrate complex.
;
_journal_coeditor_code EV2024
_journal_issue 'Pt 6'
_journal_name_full 'Acta crystallographica. Section E, Crystallographic communications'
_journal_page_first 618
_journal_page_last 623
_journal_paper_doi 10.1107/S2056989026004615
_journal_volume 82
_journal_year 2026
_chemical_formula_iupac 'Er0.359 Nd0.641 (N O3)3 (H2 O)4, 2H2 O'
_chemical_formula_moiety 'Er0.359 H8 N3 Nd0.641 O13, 2(H2 O)'
_chemical_formula_sum 'Er0.36 H12 N3 Nd0.64 O15'
_chemical_formula_weight 446.65
_chemical_name_systematic
;
Tetraaquatrinitratoerbium/neodymium(0.359/0.641) dihydrate
;
_space_group_crystal_system triclinic
_space_group_IT_number 2
_space_group_name_Hall '-P 1'
_space_group_name_H-M_alt 'P -1'
_atom_sites_solution_hydrogens difmap
_audit_creation_method
;
Olex2 1.5-alpha
(compiled 2026.02.09 svn.rabbc2746 for OlexSys, GUI svn.r7493)
;
_cell_angle_alpha 70.197(2)
_cell_angle_beta 88.8810(10)
_cell_angle_gamma 69.165(2)
_cell_formula_units_Z 2
_cell_length_a 6.74230(10)
_cell_length_b 9.1281(2)
_cell_length_c 11.6431(2)
_cell_measurement_reflns_used 10752
_cell_measurement_temperature 298.15
_cell_measurement_theta_max 30.8410
_cell_measurement_theta_min 2.5440
_cell_volume 625.94(2)
_computing_cell_refinement
;
CrysAlis PRO (Rigaku OD, 2023)
;
_computing_data_collection
;
CrysAlis PRO (Rigaku OD, 2023)
;
_computing_data_reduction
;
CrysAlis PRO (Rigaku OD, 2023)
;
_computing_molecular_graphics
;
Olex2 1.5-alpha (Dolomanov <i>et al.</i>,  2009)
;
_computing_publication_material
;
Olex2 1.5-alpha (Dolomanov <i>et al.</i>,  2009)
;
_computing_structure_refinement
;
<i>SHELXL2018/3</i> (Sheldrick, 2015b)
;
_computing_structure_solution
;
<i>SHELXT2018/2</i> (Sheldrick, 2015a)
;
_diffrn_ambient_temperature 298.15
_diffrn_detector_area_resol_mean 10
_diffrn_measured_fraction_theta_full 1.000
_diffrn_measured_fraction_theta_max 0.963
_diffrn_measurement_device_type 'XtaLab Synergy'
_diffrn_measurement_method '\w scans'
_diffrn_radiation_type MoK\a
_diffrn_radiation_wavelength 0.71073
_diffrn_reflns_av_R_equivalents 0.0420
_diffrn_reflns_av_unetI/netI 0.0429
_diffrn_reflns_limit_h_max 9
_diffrn_reflns_limit_h_min -9
_diffrn_reflns_limit_k_max 13
_diffrn_reflns_limit_k_min -12
_diffrn_reflns_limit_l_max 16
_diffrn_reflns_limit_l_min -16
_diffrn_reflns_number 16864
_diffrn_reflns_theta_full 25.242
_diffrn_reflns_theta_max 31.031
_diffrn_reflns_theta_min 2.554
_diffrn_source 'micro-focus sealed X-ray tube'
_exptl_absorpt_coefficient_mu 5.155
_exptl_absorpt_correction_T_max 1.00000
_exptl_absorpt_correction_T_min 0.93451
_exptl_absorpt_correction_type multi-scan
_exptl_absorpt_process_details
;
(CrysAlis Pro; Rigaku OD, 2023)
;
_exptl_crystal_colour Purple
_exptl_crystal_density_diffrn 2.370
_exptl_crystal_description Irregular
_exptl_crystal_F_000 432
_exptl_crystal_size_max 0.260
_exptl_crystal_size_mid 0.198
_exptl_crystal_size_min 0.169
_refine_diff_density_max 0.777
_refine_diff_density_min -0.846
_refine_ls_extinction_coef 0.0066(6)
_refine_ls_extinction_expression Fc^*^=kFc[1+0.001xFc^2^\l^3^/sin(2\q)]^-1/4^
_refine_ls_extinction_method
;
SHELXL2018/3 (Sheldrick 2015b)
;
_refine_ls_goodness_of_fit_ref 1.043
_refine_ls_hydrogen_treatment constr
_refine_ls_matrix_type full
_refine_ls_number_parameters 184
_refine_ls_number_reflns 3861
_refine_ls_number_restraints 0
_refine_ls_restrained_S_all 1.043
_refine_ls_R_factor_all 0.0328
_refine_ls_R_factor_gt 0.0281
_refine_ls_shift/su_max 0.001
_refine_ls_shift/su_mean 0.000
_refine_ls_structure_factor_coef Fsqd
_refine_ls_weighting_details 'w=1/[\s^2^(Fo^2^)+(0.0238P)^2^] where P=(Fo^2^+2Fc^2^)/3'
_refine_ls_weighting_scheme calc
_refine_ls_wR_factor_gt 0.0565
_refine_ls_wR_factor_ref 0.0597
_reflns_number_gt 3468
_reflns_number_total 3861
_reflns_threshold_expression 'I > 2\s(I)'
_cod_data_source_file ev2024.cif
_cod_data_source_block I
_cod_database_code 2313041
_shelx_space_group_comment
;
The symmetry employed for this shelxl refinement is uniquely defined
by the following loop, which should always be used as a source of
symmetry information in preference to the above space-group names.
They are only intended as comments.
;

loop_
_space_group_symop_operation_xyz
'x, y, z'
'-x, -y, -z'

loop_
_atom_site_type_symbol
_atom_site_label
_atom_site_fract_x
_atom_site_fract_y
_atom_site_fract_z
_atom_site_U_iso_or_equiv
_atom_site_adp_type
_atom_site_calc_flag
_atom_site_occupancy
_atom_site_disorder_assembly
_atom_site_disorder_group
Nd Nd1 0.69801(2) 0.40409(2) 0.27428(2) 0.02539(7) Uani d 0.641(11) . .
Er Er1 0.69801(2) 0.40409(2) 0.27428(2) 0.02539(7) Uani d 0.359(11) . .
N N1 0.3256(5) 0.7230(4) 0.1870(3) 0.0389(7) Uani d 1 . .
N N2 0.5844(5) 0.1654(4) 0.5018(3) 0.0356(7) Uani d 1 . .
N N3 0.5830(5) 0.1757(4) 0.1798(3) 0.0423(7) Uani d 1 . .
O O1 0.1723(4) 0.8548(3) 0.1533(3) 0.0557(8) Uani d 1 . .
O O2 0.3986(4) 0.6435(3) 0.2986(2) 0.0534(8) Uani d 1 . .
O O3 0.4228(4) 0.6552(3) 0.1132(2) 0.0551(8) Uani d 1 . .
O O4 0.5212(5) 0.0817(3) 0.5901(2) 0.0549(8) Uani d 1 . .
O O5 0.7736(4) 0.1198(3) 0.4805(3) 0.0542(8) Uani d 1 . .
O O6 0.4558(4) 0.3043(3) 0.4277(2) 0.0431(6) Uani d 1 . .
O O7 0.7620(4) 0.1371(3) 0.2344(3) 0.0549(8) Uani d 1 . .
O O8 0.4450(4) 0.3185(3) 0.1707(2) 0.0470(7) Uani d 1 . .
O O9 0.5414(5) 0.0818(4) 0.1388(3) 0.0595(8) Uani d 1 . .
O O1W 0.8666(4) 0.6027(3) 0.2219(2) 0.0443(6) Uani d 1 . .
H H1WA 0.817420 0.688578 0.139041 0.066 Uiso d 1 . .
H H1WB 0.834866 0.671754 0.269792 0.066 Uiso d 1 . .
O O2W 0.7787(4) 0.4471(3) 0.4575(2) 0.0384(6) Uani d 1 . .
H H2WA 0.913068 0.374744 0.502452 0.058 Uiso d 1 . .
H H2WB 0.792410 0.547515 0.441551 0.058 Uiso d 1 . .
O O3W 1.0723(3) 0.2377(3) 0.3232(2) 0.0430(7) Uani d 1 . .
H H3WA 1.154156 0.105318 0.360449 0.065 Uiso d 1 . .
H H3WB 1.194735 0.282579 0.310698 0.065 Uiso d 1 . .
O O4W 0.8012(4) 0.4387(3) 0.0701(2) 0.0390(6) Uani d 1 . .
H H4WA 0.932392 0.355940 0.070968 0.058 Uiso d 1 . .
H H4WB 0.830059 0.536859 0.033308 0.058 Uiso d 1 . .
O O5W 1.0906(4) 0.2219(3) 0.6361(2) 0.0417(6) Uani d 1 . .
H H5WA 1.202430 0.168969 0.610230 0.063 Uiso d 1 . .
H H5WB 1.061280 0.145700 0.690980 0.063 Uiso d 1 . .
O O6W 1.1261(4) 0.2008(3) 0.0149(3) 0.0464(7) Uani d 1 . .
H H6WA 1.249795 0.169831 0.051457 0.070 Uiso d 1 . .
H H6WB 1.107965 0.109867 0.025091 0.070 Uiso d 1 . .

loop_
_atom_site_aniso_label
_atom_site_aniso_U_11
_atom_site_aniso_U_22
_atom_site_aniso_U_33
_atom_site_aniso_U_12
_atom_site_aniso_U_13
_atom_site_aniso_U_23
Nd1 0.02410(10) 0.02550(10) 0.02437(10) -0.00855(7) 0.00298(6) -0.00691(7)
Er1 0.02410(10) 0.02550(10) 0.02437(10) -0.00855(7) 0.00298(6) -0.00691(7)
N1 0.0344(16) 0.0303(16) 0.0434(18) -0.0108(13) 0.0029(14) -0.0039(14)
N2 0.0388(16) 0.0308(16) 0.0351(16) -0.0129(13) 0.0086(13) -0.0096(13)
N3 0.0497(19) 0.0408(19) 0.0343(17) -0.0223(16) 0.0000(14) -0.0048(14)
O1 0.0450(16) 0.0312(14) 0.065(2) 0.0025(12) 0.0022(14) -0.0026(13)
O2 0.0565(17) 0.0453(16) 0.0343(15) 0.0001(13) 0.0096(13) -0.0054(12)
O3 0.0570(18) 0.0501(17) 0.0421(16) 0.0003(13) -0.0021(13) -0.0180(14)
O4 0.0664(19) 0.0427(16) 0.0442(16) -0.0208(14) 0.0221(14) -0.0018(13)
O5 0.0377(15) 0.0444(16) 0.077(2) -0.0102(12) 0.0198(14) -0.0230(15)
O6 0.0424(14) 0.0334(14) 0.0429(15) -0.0128(11) 0.0039(12) -0.0023(12)
O7 0.0483(16) 0.0353(14) 0.070(2) -0.0129(12) -0.0186(15) -0.0061(14)
O8 0.0399(15) 0.0501(17) 0.0497(17) -0.0141(13) 0.0000(12) -0.0187(14)
O9 0.080(2) 0.0497(18) 0.0576(19) -0.0352(16) -0.0081(16) -0.0170(15)
O1W 0.0702(17) 0.0451(16) 0.0291(13) -0.0351(14) 0.0102(12) -0.0126(12)
O2W 0.0446(14) 0.0378(14) 0.0289(13) -0.0148(11) -0.0013(10) -0.0075(11)
O3W 0.0274(12) 0.0334(14) 0.0584(17) -0.0081(10) -0.0002(11) -0.0074(12)
O4W 0.0419(14) 0.0382(14) 0.0369(14) -0.0152(11) 0.0087(11) -0.0132(11)
O5W 0.0456(15) 0.0343(14) 0.0417(16) -0.0138(12) -0.0002(12) -0.0101(12)
O6W 0.0561(17) 0.0349(14) 0.0476(17) -0.0190(13) 0.0074(14) -0.0116(13)

loop_
_atom_type_symbol
_atom_type_description
_atom_type_scat_dispersion_real
_atom_type_scat_dispersion_imag
_atom_type_scat_source
Er Er -0.2586 4.9576 'International Tables Vol C Tables 4.2.6.8 and 6.1.1.4'
H H 0.0000 0.0000 'International Tables Vol C Tables 4.2.6.8 and 6.1.1.4'
N N 0.0061 0.0033 'International Tables Vol C Tables 4.2.6.8 and 6.1.1.4'
Nd Nd -0.1943 3.0179 'International Tables Vol C Tables 4.2.6.8 and 6.1.1.4'
O O 0.0106 0.0060 'International Tables Vol C Tables 4.2.6.8 and 6.1.1.4'

loop_
_geom_angle_atom_site_label_1
_geom_angle_atom_site_label_2
_geom_angle_atom_site_label_3
_geom_angle_site_symmetry_1
_geom_angle_site_symmetry_3
_geom_angle
_geom_angle_publ_flag
N1 Nd1 N3 . . 104.76(9) ?
O2 Nd1 N1 . . 25.00(8) ?
O2 Nd1 N3 . . 117.13(10) ?
O2 Nd1 O3 . . 50.23(9) ?
O2 Nd1 O5 . . 109.75(8) ?
O2 Nd1 O6 . . 68.28(8) ?
O2 Nd1 O7 . . 139.95(9) ?
O2 Nd1 O8 . . 92.68(9) ?
O3 Nd1 N1 . . 25.23(8) ?
O3 Nd1 N3 . . 89.96(9) ?
O3 Nd1 O5 . . 146.85(9) ?
O3 Nd1 O6 . . 100.48(9) ?
O3 Nd1 O8 . . 68.17(9) ?
O5 Nd1 N1 . . 130.47(8) ?
O5 Nd1 N3 . . 76.42(8) ?
O6 Nd1 N1 . . 84.09(8) ?
O6 Nd1 N3 . . 76.73(8) ?
O6 Nd1 O5 . . 47.29(7) ?
O6 Nd1 O8 . . 70.21(8) ?
O7 Nd1 N1 . . 129.06(8) ?
O7 Nd1 N3 . . 24.43(8) ?
O7 Nd1 O3 . . 111.76(9) ?
O7 Nd1 O5 . . 64.22(8) ?
O7 Nd1 O6 . . 84.12(9) ?
O7 Nd1 O8 . . 49.59(8) ?
O8 Nd1 N1 . . 79.85(8) ?
O8 Nd1 N3 . . 25.18(7) ?
O8 Nd1 O5 . . 89.76(8) ?
O1W Nd1 N1 . . 78.62(8) ?
O1W Nd1 N3 . . 142.15(8) ?
O1W Nd1 O2 . . 81.93(9) ?
O1W Nd1 O3 . . 77.75(9) ?
O1W Nd1 O5 . . 130.37(8) ?
O1W Nd1 O6 . . 140.38(8) ?
O1W Nd1 O7 . . 133.88(9) ?
O1W Nd1 O8 . . 139.03(8) ?
O1W Nd1 O2W . . 71.50(8) ?
O1W Nd1 O3W . . 75.49(8) ?
O1W Nd1 O4W . . 71.66(8) ?
O2W Nd1 N1 . . 92.63(9) ?
O2W Nd1 N3 . . 144.04(8) ?
O2W Nd1 O2 . . 70.02(9) ?
O2W Nd1 O3 . . 115.48(9) ?
O2W Nd1 O5 . . 68.45(8) ?
O2W Nd1 O6 . . 74.03(8) ?
O2W Nd1 O7 . . 130.56(8) ?
O2W Nd1 O8 . . 143.99(8) ?
O2W Nd1 O4W . . 140.89(8) ?
O3W Nd1 N1 . . 154.10(9) ?
O3W Nd1 N3 . . 96.17(9) ?
O3W Nd1 O2 . . 145.82(10) ?
O3W Nd1 O3 . . 143.50(9) ?
O3W Nd1 O5 . . 68.96(8) ?
O3W Nd1 O6 . . 115.96(8) ?
O3W Nd1 O7 . . 72.11(8) ?
O3W Nd1 O8 . . 121.14(8) ?
O3W Nd1 O2W . . 78.58(9) ?
O3W Nd1 O4W . . 79.99(8) ?
O4W Nd1 N1 . . 92.62(8) ?
O4W Nd1 N3 . . 70.53(8) ?
O4W Nd1 O2 . . 116.81(8) ?
O4W Nd1 O3 . . 68.25(8) ?
O4W Nd1 O5 . . 131.29(8) ?
O4W Nd1 O6 . . 145.08(9) ?
O4W Nd1 O7 . . 71.11(9) ?
O4W Nd1 O8 . . 74.98(8) ?
O1 N1 Nd1 . . 178.7(3) ?
O1 N1 O2 . . 122.2(3) ?
O1 N1 O3 . . 122.7(3) ?
O2 N1 Nd1 . . 56.51(16) ?
O2 N1 O3 . . 115.0(3) ?
O3 N1 Nd1 . . 58.54(16) ?
O4 N2 O5 . . 122.5(3) ?
O4 N2 O6 . . 120.4(3) ?
O5 N2 O6 . . 117.1(3) ?
O7 N3 Nd1 . . 56.57(19) ?
O7 N3 O8 . . 115.8(3) ?
O8 N3 Nd1 . . 59.31(17) ?
O9 N3 Nd1 . . 177.9(3) ?
O9 N3 O7 . . 122.3(3) ?
O9 N3 O8 . . 121.9(3) ?
N1 O2 Nd1 . . 98.50(19) ?
N1 O3 Nd1 . . 96.23(19) ?
N2 O5 Nd1 . . 93.0(2) ?
N2 O6 Nd1 . . 102.56(19) ?
N3 O7 Nd1 . . 99.0(2) ?
N3 O8 Nd1 . . 95.5(2) ?
Nd1 O1W H1WA . . 114.3 ?
Nd1 O1W H1WB . . 113.8 ?
H1WA O1W H1WB . . 100.2 ?
Nd1 O2W H2WA . . 115.7 ?
Nd1 O2W H2WB . . 112.7 ?
H2WA O2W H2WB . . 99.7 ?
Nd1 O3W H3WA . . 130.7 ?
Nd1 O3W H3WB . . 126.0 ?
H3WA O3W H3WB . . 103.3 ?
Nd1 O4W H4WA . . 111.7 ?
Nd1 O4W H4WB . . 113.3 ?
H4WA O4W H4WB . . 101.4 ?
H5WA O5W H5WB . . 104.5 ?
H6WA O6W H6WB . . 104.5 ?

loop_
_geom_bond_atom_site_label_1
_geom_bond_atom_site_label_2
_geom_bond_site_symmetry_2
_geom_bond_distance
_geom_bond_publ_flag
Nd1 N1 . 2.951(3) ?
Nd1 N3 . 2.983(3) ?
Nd1 O2 . 2.488(2) ?
Nd1 O3 . 2.532(3) ?
Nd1 O5 . 2.765(3) ?
Nd1 O6 . 2.555(2) ?
Nd1 O7 . 2.520(3) ?
Nd1 O8 . 2.577(3) ?
Nd1 O1W . 2.375(2) ?
Nd1 O2W . 2.402(2) ?
Nd1 O3W . 2.397(2) ?
Nd1 O4W . 2.412(2) ?
N1 O1 . 1.217(3) ?
N1 O2 . 1.261(4) ?
N1 O3 . 1.265(4) ?
N2 O4 . 1.226(3) ?
N2 O5 . 1.242(3) ?
N2 O6 . 1.269(3) ?
N3 O7 . 1.249(3) ?
N3 O8 . 1.275(4) ?
N3 O9 . 1.222(4) ?
O1W H1WA . 0.9850 ?
O1W H1WB . 0.9440 ?
O2W H2WA . 0.9430 ?
O2W H2WB . 0.9091 ?
O3W H3WA . 1.0640 ?
O3W H3WB . 1.0324 ?
O4W H4WA . 0.9341 ?
O4W H4WB . 0.9409 ?
O5W H5WA . 0.8502 ?
O5W H5WB . 0.8506 ?
O6W H6WA . 0.8490 ?
O6W H6WB . 0.8505 ?

loop_
_geom_hbond_atom_site_label_D
_geom_hbond_atom_site_label_H
_geom_hbond_atom_site_label_A
_geom_hbond_site_symmetry_A
_geom_hbond_distance_DH
_geom_hbond_distance_HA
_geom_hbond_distance_DA
_geom_hbond_angle_DHA
O1W H1WA O6W 2_765 0.99 1.84 2.744(4) 150
O1W H1WB O5W 2_766 0.94 1.87 2.743(4) 153
O2W H2WA O5W . 0.94 1.79 2.678(4) 155
O2W H2WB O5W 2_766 0.91 2.39 3.274(4) 163
O2W H2WB O6 2_666 0.91 2.58 2.976(4) 107
O3W H3WA O4 2_756 1.06 2.18 3.076(4) 140
O3W H3WA O5 2_756 1.06 2.15 3.095(4) 146
O3W H3WB O6 1_655 1.03 2.35 3.206(4) 140
O3W H3WB O8 1_655 1.03 2.35 3.204(4) 139
O4W H4WA O6W . 0.93 1.85 2.727(4) 156
O4W H4WB O6W 2_765 0.94 2.39 3.312(4) 166
O5W H5WA O4 1_655 0.85 2.05 2.849(4) 156
O5W H5WB O1 2_666 0.85 2.38 3.032(4) 134
O5W H5WB O7 2_756 0.85 2.27 2.897(4) 130
O6W H6WA O9 1_655 0.85 1.99 2.834(5) 176
O6W H6WB O1 1_645 0.85 2.19 2.922(4) 144

loop_
_geom_torsion_atom_site_label_1
_geom_torsion_atom_site_label_2
_geom_torsion_atom_site_label_3
_geom_torsion_atom_site_label_4
_geom_torsion_site_symmetry_1
_geom_torsion_site_symmetry_2
_geom_torsion_site_symmetry_3
_geom_torsion_site_symmetry_4
_geom_torsion
_geom_torsion_publ_flag
O1 N1 O2 Nd1 . . . . -179.6(3) ?
O1 N1 O3 Nd1 . . . . 179.6(3) ?
O2 N1 O3 Nd1 . . . . -0.6(3) ?
O3 N1 O2 Nd1 . . . . 0.7(3) ?
O4 N2 O5 Nd1 . . . . -179.3(3) ?
O4 N2 O6 Nd1 . . . . 179.2(3) ?
O5 N2 O6 Nd1 . . . . -0.9(3) ?
O6 N2 O5 Nd1 . . . . 0.8(3) ?
O7 N3 O8 Nd1 . . . . 2.9(3) ?
O8 N3 O7 Nd1 . . . . -3.0(3) ?
O9 N3 O7 Nd1 . . . . 177.9(3) ?
O9 N3 O8 Nd1 . . . . -178.0(3) ?
